data_2243103
loop_
_publ_author_name
'Kiran Kumar, Haruvegowda'
'Yathirajan, Hemmige S.'
'Foro, Sabine'
'Glidewell, Christopher'

_publ_section_title
;
 Twelve 4-(4-methoxyphenyl)piperazin-1-ium salts containing organic
 anions: supramolecular assembly in one, two and three dimensions
;
_journal_coeditor_code EX2024
_journal_issue 10
_journal_name_full 'Acta Crystallographica Section E'
_journal_page_first 1494
_journal_page_last 1506
_journal_paper_doi 10.1107/S2056989019012702
_journal_volume 75
_journal_year 2019
_chemical_formula_iupac 'C7 H3 N2 O7 +, C11 H17 N2 O -'
_chemical_formula_moiety 'C7 H3 N2 O7, C11 H17 N2 O'
_chemical_formula_sum 'C18 H20 N4 O8'
_chemical_formula_weight 420.38
_chemical_name_systematic
;
4-(4-Methoxyphenyl)piperazin-1-ium 2-hydroxy-3,5-dinitrobenzoate
;
_space_group_crystal_system monoclinic
_space_group_IT_number 14
_space_group_name_Hall '-P 2ybc'
_space_group_name_H-M_alt 'P 1 21/c 1'
_symmetry_space_group_name_Hall '-P 2ybc'
_symmetry_space_group_name_H-M 'P 1 21/c 1'
_atom_sites_solution_hydrogens mixed
_atom_sites_solution_primary difmap
_audit_creation_method SHELXL-2014
_cell_angle_alpha 90
_cell_angle_beta 91.300(10)
_cell_angle_gamma 90
_cell_formula_units_Z 4
_cell_length_a 7.5500(9)
_cell_length_b 7.6489(9)
_cell_length_c 32.719(6)
_cell_measurement_reflns_used 4078
_cell_measurement_temperature 296(2)
_cell_measurement_theta_max 27.977
_cell_measurement_theta_min 2.735
_cell_volume 1889.0(5)
_computing_cell_refinement
;
CrysAlis RED (Oxford Diffraction, 2009)
;
_computing_data_collection
;
CrysAlis CCD (Oxford Diffraction, 2009)
;
_computing_data_reduction
;
CrysAlis RED (Oxford Diffraction, 2009)
;
_computing_molecular_graphics
;
PLATON (Spek, 2009)
;
_computing_publication_material
;
SHELXL-2014 (Sheldrick, 2015b) and PLATON (Spek, 2009)
;
_computing_structure_refinement
;
SHELXL-2014 (Sheldrick, 2015b)
;
_computing_structure_solution
;
SHELXT (Sheldrick, 2015a)
;
_diffrn_ambient_temperature 296(2)
_diffrn_measured_fraction_theta_full 0.995
_diffrn_measured_fraction_theta_max 0.898
_diffrn_measurement_device_type
;
Oxford Diffraction Xcalibur
with Sapphire CCD
;
_diffrn_measurement_method '\w scans'
_diffrn_radiation_monochromator graphite
_diffrn_radiation_type MoK\a
_diffrn_radiation_wavelength 0.71073
_diffrn_reflns_av_R_equivalents 0.0382
_diffrn_reflns_av_unetI/netI 0.0836
_diffrn_reflns_limit_h_max 5
_diffrn_reflns_limit_h_min -9
_diffrn_reflns_limit_k_max 9
_diffrn_reflns_limit_k_min -9
_diffrn_reflns_limit_l_max 41
_diffrn_reflns_limit_l_min -42
_diffrn_reflns_number 8215
_diffrn_reflns_theta_full 25.242
_diffrn_reflns_theta_max 27.977
_diffrn_reflns_theta_min 2.735
_diffrn_source 'Enhance (Mo) X-ray Source'
_diffrn_standards_decay_% 0
_diffrn_standards_interval_count 0
_diffrn_standards_interval_time 0
_diffrn_standards_number 0
_exptl_absorpt_coefficient_mu 0.118
_exptl_absorpt_correction_T_max 0.993
_exptl_absorpt_correction_T_min 0.916
_exptl_absorpt_correction_type multi-scan
_exptl_absorpt_process_details
;
(CrysAlis RED; Oxford Diffraction, 2009)
;
_exptl_crystal_colour colourless
_exptl_crystal_density_diffrn 1.478
_exptl_crystal_description block
_exptl_crystal_F_000 880
_exptl_crystal_size_max 0.180
_exptl_crystal_size_mid 0.120
_exptl_crystal_size_min 0.060
_refine_diff_density_max 0.217
_refine_diff_density_min -0.226
_refine_ls_extinction_method none
_refine_ls_goodness_of_fit_ref 1.027
_refine_ls_hydrogen_treatment mixed
_refine_ls_matrix_type full
_refine_ls_number_parameters 281
_refine_ls_number_reflns 4074
_refine_ls_number_restraints 0
_refine_ls_restrained_S_all 1.027
_refine_ls_R_factor_all 0.1550
_refine_ls_R_factor_gt 0.0660
_refine_ls_shift/su_max 0.000
_refine_ls_shift/su_mean 0.000
_refine_ls_structure_factor_coef Fsqd
_refine_ls_weighting_details 'w=1/[\s^2^(Fo^2^)+(0.0413P)^2^+0.4471P] where P=(Fo^2^+2Fc^2^)/3'
_refine_ls_weighting_scheme calc
_refine_ls_wR_factor_gt 0.1055
_refine_ls_wR_factor_ref 0.1284
_reflns_number_gt 2003
_reflns_number_total 4074
_reflns_threshold_expression 'I > 2\s(I)'
_cod_data_source_file ex2024sup1.cif
_cod_data_source_block VII
_cod_database_code 2243103
_shelx_space_group_comment
;
The symmetry employed for this shelxl refinement is uniquely defined
by the following loop, which should always be used as a source of
symmetry information in preference to the above space-group names.
They are only intended as comments.
;
_shelx_estimated_absorpt_t_min 0.979
_shelx_estimated_absorpt_t_max 0.993
_shelxl_version_number 2.014

loop_
_space_group_symop_operation_xyz
'x, y, z'
'-x, y+1/2, -z+1/2'
'-x, -y, -z'
'x, -y-1/2, z-1/2'

loop_
_atom_site_type_symbol
_atom_site_label
_atom_site_fract_x
_atom_site_fract_y
_atom_site_fract_z
_atom_site_U_iso_or_equiv
_atom_site_adp_type
_atom_site_calc_flag
_atom_site_occupancy
N N1 0.6215(3) 0.5723(4) 0.61103(8) 0.0465(7) Uani d 1
H H11 0.703(4) 0.587(4) 0.5906(9) 0.056 Uiso d 1
H H12 0.533(4) 0.494(4) 0.6028(9) 0.056 Uiso d 1
C C2 0.5349(4) 0.7433(4) 0.61776(9) 0.0531(9) Uani d 1
H H2A 0.4783 0.7826 0.5925 0.064 Uiso calc 1
H H2B 0.6235 0.8292 0.6258 0.064 Uiso calc 1
C C3 0.3982(4) 0.7294(4) 0.65055(9) 0.0489(8) Uani d 1
H H3A 0.3504 0.8446 0.6559 0.059 Uiso calc 1
H H3B 0.3016 0.6558 0.6407 0.059 Uiso calc 1
N N4 0.4712(3) 0.6567(3) 0.68854(7) 0.0399(6) Uani d 1
C C5 0.5669(4) 0.4924(4) 0.68187(9) 0.0483(8) Uani d 1
H H5A 0.4832 0.4024 0.6734 0.058 Uiso calc 1
H H5B 0.6233 0.4554 0.7074 0.058 Uiso calc 1
C C6 0.7057(4) 0.5118(4) 0.64972(8) 0.0505(8) Uani d 1
H H6A 0.7947 0.5955 0.6588 0.061 Uiso calc 1
H H6B 0.7637 0.4003 0.6454 0.061 Uiso calc 1
C C21 0.3501(4) 0.6515(4) 0.72152(9) 0.0382(7) Uani d 1
C C22 0.1878(4) 0.7370(4) 0.72002(10) 0.0510(8) Uani d 1
H H22 0.1538 0.7966 0.6963 0.061 Uiso calc 1
C C23 0.0745(4) 0.7358(4) 0.75303(10) 0.0522(8) Uani d 1
H H23 -0.0327 0.7954 0.7512 0.063 Uiso calc 1
C C24 0.1201(4) 0.6473(4) 0.78814(9) 0.0455(8) Uani d 1
C C25 0.2807(4) 0.5624(4) 0.79002(9) 0.0547(9) Uani d 1
H H25 0.3138 0.5028 0.8138 0.066 Uiso calc 1
C C26 0.3934(4) 0.5636(4) 0.75758(9) 0.0499(8) Uani d 1
H H26 0.5008 0.5044 0.7598 0.060 Uiso calc 1
O O24 0.0184(3) 0.6354(3) 0.82246(6) 0.0640(7) Uani d 1
C C27 -0.1485(4) 0.7203(5) 0.82152(11) 0.0745(11) Uani d 1
H H27A -0.2061 0.7017 0.8470 0.112 Uiso calc 1
H H27B -0.2206 0.6733 0.7996 0.112 Uiso calc 1
H H27C -0.1318 0.8433 0.8173 0.112 Uiso calc 1
C C31 0.8836(3) 0.6893(4) 0.46865(8) 0.0355(7) Uani d 1
C C32 0.8864(3) 0.7026(4) 0.51247(9) 0.0374(7) Uani d 1
C C33 1.0424(3) 0.7812(4) 0.52995(8) 0.0352(7) Uani d 1
C C34 1.1812(3) 0.8371(4) 0.50706(8) 0.0372(7) Uani d 1
H H34 1.2797 0.8892 0.5195 0.045 Uiso calc 1
C C35 1.1728(3) 0.8150(4) 0.46526(9) 0.0368(7) Uani d 1
C C36 1.0252(3) 0.7425(4) 0.44590(9) 0.0383(7) Uani d 1
H H36 1.0217 0.7298 0.4176 0.046 Uiso calc 1
C C37 0.7243(4) 0.6189(4) 0.44690(10) 0.0446(8) Uani d 1
O O31 0.7120(3) 0.6063(3) 0.40978(6) 0.0609(7) Uani d 1
O O32 0.5931(2) 0.5689(3) 0.46961(7) 0.0626(7) Uani d 1
H H32 0.638(4) 0.590(5) 0.4996(12) 0.094 Uiso d 1
O O33 0.7553(2) 0.6499(3) 0.53332(6) 0.0530(6) Uani d 1
N N33 1.0576(3) 0.8102(4) 0.57403(8) 0.0481(7) Uani d 1
O O34 0.9695(3) 0.7215(4) 0.59704(7) 0.0868(9) Uani d 1
O O35 1.1628(3) 0.9203(3) 0.58660(6) 0.0627(7) Uani d 1
N N35 1.3207(3) 0.8725(3) 0.44092(9) 0.0492(7) Uani d 1
O O36 1.4399(3) 0.9552(3) 0.45754(7) 0.0715(7) Uani d 1
O O37 1.3199(3) 0.8357(3) 0.40434(7) 0.0687(7) Uani d 1

loop_
_atom_site_aniso_label
_atom_site_aniso_U_11
_atom_site_aniso_U_22
_atom_site_aniso_U_33
_atom_site_aniso_U_12
_atom_site_aniso_U_13
_atom_site_aniso_U_23
N1 0.0429(15) 0.061(2) 0.0360(15) -0.0125(14) 0.0016(11) -0.0055(14)
C2 0.064(2) 0.053(2) 0.0417(19) -0.0007(17) 0.0004(16) 0.0075(17)
C3 0.0565(19) 0.053(2) 0.0371(18) 0.0086(16) 0.0021(15) 0.0053(16)
N4 0.0438(13) 0.0416(16) 0.0342(14) 0.0040(11) -0.0003(11) 0.0033(12)
C5 0.0505(18) 0.055(2) 0.0397(19) 0.0108(16) 0.0033(14) 0.0063(16)
C6 0.0477(18) 0.066(2) 0.0374(18) 0.0033(16) -0.0019(14) -0.0007(17)
C21 0.0430(16) 0.0340(18) 0.0375(17) -0.0001(13) -0.0035(13) -0.0012(14)
C22 0.0511(19) 0.057(2) 0.045(2) 0.0118(16) 0.0001(15) 0.0135(17)
C23 0.0480(18) 0.053(2) 0.056(2) 0.0132(15) 0.0034(16) 0.0039(18)
C24 0.0482(18) 0.045(2) 0.044(2) 0.0021(15) 0.0057(15) -0.0026(16)
C25 0.062(2) 0.064(2) 0.0382(19) 0.0154(18) -0.0005(15) 0.0126(18)
C26 0.0490(18) 0.059(2) 0.0417(19) 0.0167(16) -0.0010(15) 0.0055(17)
O24 0.0614(15) 0.0814(18) 0.0497(14) 0.0129(12) 0.0142(11) 0.0028(13)
C27 0.057(2) 0.096(3) 0.071(3) 0.014(2) 0.0207(19) -0.007(2)
C31 0.0344(15) 0.0352(17) 0.0366(17) -0.0028(13) -0.0008(13) -0.0002(14)
C32 0.0318(15) 0.0367(18) 0.0437(18) 0.0004(13) 0.0011(13) 0.0046(15)
C33 0.0367(16) 0.0371(18) 0.0315(16) 0.0003(13) -0.0022(13) 0.0003(14)
C34 0.0352(15) 0.0340(18) 0.0422(18) -0.0016(13) -0.0053(13) -0.0020(15)
C35 0.0316(15) 0.0345(17) 0.0443(19) -0.0064(13) 0.0036(13) 0.0017(15)
C36 0.0405(16) 0.0355(17) 0.0388(17) -0.0019(13) 0.0018(13) -0.0015(14)
C37 0.0397(17) 0.048(2) 0.046(2) -0.0086(14) -0.0020(15) 0.0005(16)
O31 0.0570(13) 0.0868(19) 0.0389(14) -0.0254(12) -0.0012(10) -0.0093(13)
O32 0.0429(13) 0.099(2) 0.0455(13) -0.0297(12) -0.0024(10) 0.0073(14)
O33 0.0396(12) 0.0793(17) 0.0404(13) -0.0153(11) 0.0032(10) 0.0039(12)
N33 0.0381(14) 0.063(2) 0.0424(17) 0.0001(13) -0.0041(12) 0.0013(15)
O34 0.0712(16) 0.146(3) 0.0427(15) -0.0443(16) 0.0011(12) 0.0102(16)
O35 0.0688(15) 0.0690(17) 0.0495(14) -0.0132(13) -0.0138(11) -0.0063(13)
N35 0.0460(16) 0.0512(18) 0.0505(18) -0.0110(13) 0.0022(13) 0.0012(15)
O36 0.0604(14) 0.092(2) 0.0616(16) -0.0425(13) 0.0006(12) -0.0031(14)
O37 0.0643(15) 0.095(2) 0.0474(15) -0.0258(13) 0.0132(11) -0.0123(15)

loop_
_atom_type_symbol
_atom_type_description
_atom_type_scat_dispersion_real
_atom_type_scat_dispersion_imag
_atom_type_scat_source
C C 0.0033 0.0016 'International Tables Vol C Tables 4.2.6.8 and 6.1.1.4'
H H 0.0000 0.0000 'International Tables Vol C Tables 4.2.6.8 and 6.1.1.4'
N N 0.0061 0.0033 'International Tables Vol C Tables 4.2.6.8 and 6.1.1.4'
O O 0.0106 0.0060 'International Tables Vol C Tables 4.2.6.8 and 6.1.1.4'

loop_
_geom_angle_atom_site_label_1
_geom_angle_atom_site_label_2
_geom_angle_atom_site_label_3
_geom_angle
C6 N1 C2 109.4(2)
C6 N1 H11 112.1(18)
C2 N1 H11 107.5(18)
C6 N1 H12 109.6(18)
C2 N1 H12 107.2(18)
H11 N1 H12 111(3)
N1 C2 C3 110.8(2)
N1 C2 H2A 109.5
C3 C2 H2A 109.5
N1 C2 H2B 109.5
C3 C2 H2B 109.5
H2A C2 H2B 108.1
N4 C3 C2 112.4(2)
N4 C3 H3A 109.1
C2 C3 H3A 109.1
N4 C3 H3B 109.1
C2 C3 H3B 109.1
H3A C3 H3B 107.8
C21 N4 C3 114.7(2)
C21 N4 C5 114.4(2)
C3 N4 C5 112.2(2)
N4 C5 C6 111.8(3)
N4 C5 H5A 109.3
C6 C5 H5A 109.3
N4 C5 H5B 109.3
C6 C5 H5B 109.3
H5A C5 H5B 107.9
N1 C6 C5 109.6(2)
N1 C6 H6A 109.7
C5 C6 H6A 109.7
N1 C6 H6B 109.7
C5 C6 H6B 109.7
H6A C6 H6B 108.2
C22 C21 C26 116.6(3)
C22 C21 N4 122.6(3)
C26 C21 N4 120.8(2)
C21 C22 C23 121.8(3)
C21 C22 H22 119.1
C23 C22 H22 119.1
C24 C23 C22 120.4(3)
C24 C23 H23 119.8
C22 C23 H23 119.8
C23 C24 C25 118.4(3)
C23 C24 O24 125.6(3)
C25 C24 O24 116.1(3)
C26 C25 C24 121.5(3)
C26 C25 H25 119.2
C24 C25 H25 119.2
C25 C26 C21 121.3(3)
C25 C26 H26 119.3
C21 C26 H26 119.3
C24 O24 C27 117.6(3)
O24 C27 H27A 109.5
O24 C27 H27B 109.5
H27A C27 H27B 109.5
O24 C27 H27C 109.5
H27A C27 H27C 109.5
H27B C27 H27C 109.5
C36 C31 C32 121.6(2)
C36 C31 C37 118.6(3)
C32 C31 C37 119.8(2)
O33 C32 C33 124.0(3)
O33 C32 C31 121.0(2)
C33 C32 C31 115.0(2)
C34 C33 C32 123.1(3)
C34 C33 N33 116.7(2)
C32 C33 N33 120.3(2)
C33 C34 C35 119.0(2)
C33 C34 H34 120.5
C35 C34 H34 120.5
C34 C35 C36 121.5(2)
C34 C35 N35 119.2(2)
C36 C35 N35 119.4(3)
C31 C36 C35 119.8(3)
C31 C36 H36 120.1
C35 C36 H36 120.1
O31 C37 O32 120.1(3)
O31 C37 C31 123.2(3)
O32 C37 C31 116.7(3)
C37 O32 H32 104.6(18)
C32 O33 H32 99.0(13)
O34 N33 O35 122.3(3)
O34 N33 C33 119.5(3)
O35 N33 C33 118.2(3)
O36 N35 O37 122.8(2)
O36 N35 C35 118.8(3)
O37 N35 C35 118.5(2)

loop_
_geom_bond_atom_site_label_1
_geom_bond_atom_site_label_2
_geom_bond_distance
N1 C6 1.478(4)
N1 C2 1.481(4)
N1 H11 0.93(3)
N1 H12 0.93(3)
C2 C3 1.509(4)
C2 H2A 0.9700
C2 H2B 0.9700
C3 N4 1.458(3)
C3 H3A 0.9700
C3 H3B 0.9700
N4 C21 1.431(3)
N4 C5 1.469(3)
C5 C6 1.509(4)
C5 H5A 0.9700
C5 H5B 0.9700
C6 H6A 0.9700
C6 H6B 0.9700
C21 C22 1.389(4)
C21 C26 1.391(4)
C22 C23 1.393(4)
C22 H22 0.9300
C23 C24 1.371(4)
C23 H23 0.9300
C24 C25 1.376(4)
C24 O24 1.378(3)
C25 C26 1.375(4)
C25 H25 0.9300
C26 H26 0.9300
O24 C27 1.417(3)
C27 H27A 0.9600
C27 H27B 0.9600
C27 H27C 0.9600
C31 C36 1.378(4)
C31 C32 1.437(4)
C31 C37 1.485(4)
C32 O33 1.280(3)
C32 C33 1.430(4)
C33 C34 1.370(3)
C33 N33 1.461(3)
C34 C35 1.378(4)
C34 H34 0.9300
C35 C36 1.385(4)
C35 N35 1.455(3)
C36 H36 0.9300
C37 O31 1.220(3)
C37 O32 1.309(3)
O32 H32 1.04(4)
N33 O34 1.222(3)
N33 O35 1.223(3)
N35 O36 1.218(3)
N35 O37 1.229(3)

loop_
_geom_hbond_atom_site_label_D
_geom_hbond_atom_site_label_H
_geom_hbond_atom_site_label_A
_geom_hbond_site_symmetry_A
_geom_hbond_distance_DH
_geom_hbond_distance_HA
_geom_hbond_distance_DA
_geom_hbond_angle_DHA
_geom_hbond_publ_flag
O32 H32 O33 . 1.04(4) 1.47(4) 2.472(3) 158(3) no
N1 H11 O33 . 0.93(3) 1.98(3) 2.820(3) 150(3) no
N1 H11 O34 . 0.93(3) 2.27(3) 2.910(3) 126(2) no
N1 H12 O31 3_666 0.93(3) 2.04(3) 2.931(3) 160(3) no
N1 H12 O32 3_666 0.93(3) 2.58(3) 3.250(3) 129(2) no
C34 H34 O36 3_876 0.93 2.53 3.449(3) 171 no
C5 H5B Cg2 2_646 0.97 2.84 3.639(3) 140 no

loop_
_geom_torsion_atom_site_label_1
_geom_torsion_atom_site_label_2
_geom_torsion_atom_site_label_3
_geom_torsion_atom_site_label_4
_geom_torsion
C6 N1 C2 C3 -58.5(3)
N1 C2 C3 N4 54.3(3)
C2 C3 N4 C21 176.0(2)
C2 C3 N4 C5 -51.2(3)
C21 N4 C5 C6 -174.0(2)
C3 N4 C5 C6 53.0(3)
C2 N1 C6 C5 60.0(3)
N4 C5 C6 N1 -57.5(3)
C3 N4 C21 C22 -11.2(4)
C5 N4 C21 C22 -142.9(3)
C3 N4 C21 C26 170.9(3)
C5 N4 C21 C26 39.2(4)
C26 C21 C22 C23 0.4(5)
N4 C21 C22 C23 -177.6(3)
C21 C22 C23 C24 -0.8(5)
C22 C23 C24 C25 0.9(5)
C22 C23 C24 O24 -179.3(3)
C23 C24 C25 C26 -0.6(5)
O24 C24 C25 C26 179.5(3)
C24 C25 C26 C21 0.3(5)
C22 C21 C26 C25 -0.2(5)
N4 C21 C26 C25 177.9(3)
C23 C24 O24 C27 0.6(5)
C25 C24 O24 C27 -179.6(3)
C36 C31 C32 O33 -178.8(3)
C37 C31 C32 O33 2.0(4)
C36 C31 C32 C33 2.6(4)
C37 C31 C32 C33 -176.6(2)
O33 C32 C33 C34 -179.8(3)
C31 C32 C33 C34 -1.3(4)
O33 C32 C33 N33 -1.6(4)
C31 C32 C33 N33 176.9(3)
C32 C33 C34 C35 -0.9(4)
N33 C33 C34 C35 -179.2(2)
C33 C34 C35 C36 2.0(4)
C33 C34 C35 N35 -179.4(2)
C32 C31 C36 C35 -1.7(4)
C37 C31 C36 C35 177.5(3)
C34 C35 C36 C31 -0.6(4)
N35 C35 C36 C31 -179.3(2)
C36 C31 C37 O31 -0.3(5)
C32 C31 C37 O31 179.0(3)
C36 C31 C37 O32 179.6(3)
C32 C31 C37 O32 -1.1(4)
C34 C33 N33 O34 -158.4(3)
C32 C33 N33 O34 23.3(4)
C34 C33 N33 O35 19.6(4)
C32 C33 N33 O35 -158.7(3)
C34 C35 N35 O36 -7.6(4)
C36 C35 N35 O36 171.1(3)
C34 C35 N35 O37 172.5(3)
C36 C35 N35 O37 -8.8(4)

_cod_database_fobs_code 2243103
